data_1511471
loop_
_publ_author_name
'Meyer, H.J.'
'Jing, H.-P.'
'Pickardt, J.'

_publ_section_title
;
 Anionische Fragmente aus h-(B N) in der Struktur La6 B4 N10
;
_journal_name_full 'Zeitschrift fuer Anorganische und Allgemeine Chemie'
_journal_page_first 2070
_journal_page_last 2074
_journal_paper_doi 10.1002/1521-3749(200109)627:9<2070::AID-ZAAC2070>3.0.CO;2-8
_journal_volume 627
_journal_year 2001
_chemical_formula_sum 'B4 La6 N10'
_chemical_name_systematic 'La6 B4 N10'
_space_group_IT_number 14
_symmetry_space_group_name_Hall '-P 2ybc'
_symmetry_space_group_name_H-M 'P 1 21/c 1'
_cell_angle_alpha 90
_cell_angle_beta 90.005
_cell_angle_gamma 90
_cell_formula_units_Z 4
_cell_length_a 9.7189
_cell_length_b 14.7941
_cell_length_c 7.6232
_cell_volume 1096.082
_citation_journal_id_ASTM ZAACAB
_cod_data_source_file boron4-x_100.cif
_cod_data_source_block B4La6N10
_cod_database_code 1511471

loop_
_symmetry_equiv_pos_as_xyz
x,y,z
-x,y+1/2,-z+1/2
-x,-y,-z
x,-y-1/2,z-1/2

loop_
_atom_site_label
_atom_site_type_symbol
_atom_site_fract_x
_atom_site_fract_y
_atom_site_fract_z
_atom_site_occupancy
_atom_site_U_iso_or_equiv
N9 N-3 0.7131 0.642 -0.208 1 0.0
N1 N-3 0.508 0.3127 0.3788 1 0.0
N3 N-3 0.8191 0.3337 0.873 1 0.0
B4 B+3 0.4411 0.3574 0.5332 1 0.0
N10 N-3 0.5264 0.4027 0.6571 1 0.0
La1 La+3 0.67545 0.46993 0.8812 1 0.0
N5 N-3 0.8358 0.3372 0.372 1 0.0
N7 N-3 0.9429 0.7397 0.121 1 0.0
La3 La+3 0.99334 0.61248 0.87568 1 0.0
B2 B+3 0.4407 0.1459 0.7216 1 0.0
La6 La+3 0.69796 0.69335 0.12256 1 0.0
B3 B+3 0.7691 0.6063 0.622 1 0.0
B1 B+3 0.0944 0.7479 0.127 1 0.0
N6 N-3 0.5256 0.3922 0.0884 1 0.0
N2 N-3 0.1404 0.472 0.373 1 0.0
La4 La+3 0.67939 0.46545 0.36593 1 0.0
La5 La+3 0.98969 0.6131 0.37165 1 0.0
N8 N-3 0.7143 0.6394 0.4522 1 0.0
La2 La+3 0.67491 0.25225 0.6247 1 0.0
N4 N-3 0.1553 0.4756 0.869 1 0.0
